data_1008998
loop_
_publ_author_name
'Dalmas de Reotier, P'
'Fruchart, D'
'Pontonnier, L'
'Vaillant, F'
'Wolfers, P'
'Yaouanc, A'
'Coey, J M D'
'Fruchart, R'
'L'Heritier, P'

_publ_section_title
;
Structural and magnetic properties of RE2 Fe14 B H(D)x; RE= Y, Ce, Er
;
_journal_coden_ASTM JCOMAH
_journal_name_full 'Journal of the Less-Common Metals'
_journal_page_first 133
_journal_page_last 144
_journal_paper_doi 10.1016/0022-5088(87)90040-3
_journal_volume 129
_journal_year 1987
_chemical_formula_structural 'Er2 Fe14 B'
_chemical_formula_sum 'B Er2 Fe14'
_chemical_name_systematic 'Erbium iron boride (2/14/1)'
_space_group_IT_number 136
_symmetry_cell_setting tetragonal
_symmetry_Int_Tables_number 136
_symmetry_space_group_name_Hall '-P 4n 2n'
_symmetry_space_group_name_H-M 'P 42/m n m'
_cell_angle_alpha 90
_cell_angle_beta 90
_cell_angle_gamma 90
_cell_formula_units_Z 4
_cell_length_a 8.7495(5)
_cell_length_b 8.7495
_cell_length_c 11.9508(10)
_cell_volume 914.9
_refine_ls_R_factor_all 0.115
_cod_database_code 1008998

loop_
_symmetry_equiv_pos_as_xyz
x,y,z
-x,-y,z
1/2+x,1/2-y,1/2+z
1/2-x,1/2+y,1/2+z
-x,-y,-z
x,y,-z
1/2-x,1/2+y,1/2-z
1/2+x,1/2-y,1/2-z
y,x,z
-y,-x,z
1/2-y,1/2+x,1/2+z
1/2+y,1/2-x,1/2+z
-y,-x,-z
y,x,-z
1/2+y,1/2-x,1/2-z
1/2-y,1/2+x,1/2-z

loop_
_atom_site_label
_atom_site_type_symbol
_atom_site_symmetry_multiplicity
_atom_site_Wyckoff_symbol
_atom_site_fract_x
_atom_site_fract_y
_atom_site_fract_z
_atom_site_occupancy
_atom_site_attached_hydrogens
_atom_site_calc_flag
Er1 Er0 4 f 0.151(7) 0.151 0. 1. 0 d
Er2 Er0 4 g 0.739(7) 0.261 0. 1. 0 d
Fe1 Fe0 4 c 0. 0.5 0. 1. 0 d
Fe2 Fe0 4 e 0. 0. 0.36(1) 1. 0 d
Fe3 Fe0 8 j 0.412(8) 0.412 0.305(5) 1. 0 d
Fe4 Fe0 8 j 0.183(8) 0.183 0.261(8) 1. 0 d
Fe5 Fe0 16 k 0.728(8) 0.053(9) 0.384(6) 1. 0 d
Fe6 Fe0 16 k 0.480(7) 0.149(9) 0.320(4) 1. 0 d
B1 B0 4 f 0.39(2) 0.39 0. 1. 0 d

loop_
_atom_type_symbol
_atom_type_oxidation_number
Er0 0.000
Fe0 0.000
B0 0.000

_cod_duplicate_entry 1008996
